data_2015815
loop_
_publ_author_name
'\"Ozdemir, Nam\?ik'
'Din\,cer, Muharrem'
'Dayan, Osman'
'\,Cetinkaya, Bekir'

_publ_section_title
;(Acetonitrile){2,6-bis[1-(2-ethyl-6-methylphenylimino)ethyl]pyridine}dichlororuthenium(II)
 dichloromethane hemisolvate: a chain of edge-fused <i>R</i>~6~^6^(24) rings
;
_journal_coeditor_code SK3081
_journal_issue 2
_journal_name_full 'Acta Crystallographica Section C'
_journal_page_first m77
_journal_page_last m80
_journal_paper_doi 10.1107/S0108270107001266
_journal_volume 63
_journal_year 2007
_chemical_formula_iupac '[Ru Cl2 (C2 H3 N) (C27 H31 N3)] , 0.5C H2 Cl2'
_chemical_formula_moiety 'C29 H34 Cl2 N4 Ru , 0.5C H2 Cl2'
_chemical_formula_sum 'C29.5 H35 Cl3 N4 Ru'
_chemical_formula_weight 653.04
_chemical_name_systematic
;
(Acetonitrile){2,6-bis[1-(2-ethyl-6-
methylphenylimino)ethyl]pyridine}dichlororuthenium(II) dichloromethane
hemisolvate
;
_space_group_IT_number 15
_symmetry_cell_setting monoclinic
_symmetry_space_group_name_Hall '-C 2yc'
_symmetry_space_group_name_H-M 'C 1 2/c 1'
_atom_sites_solution_hydrogens geom
_atom_sites_solution_primary direct
_atom_sites_solution_secondary difmap
_audit_creation_method SHELXL97
_cell_angle_alpha 90.00
_cell_angle_beta 100.246(6)
_cell_angle_gamma 90.00
_cell_formula_units_Z 8
_cell_length_a 31.385(2)
_cell_length_b 12.4151(7)
_cell_length_c 16.5874(11)
_cell_measurement_reflns_used 35511
_cell_measurement_temperature 296
_cell_measurement_theta_max 27.11
_cell_measurement_theta_min 1.77
_cell_volume 6360.2(7)
_computing_cell_refinement X-AREA
_computing_data_collection 'X-AREA (Stoe & Cie, 2002)'
_computing_data_reduction 'X-RED32 (Stoe & Cie, 2002)'
_computing_molecular_graphics 'ORTEP-3 for Windows (Farrugia, 1997)'
_computing_publication_material 'WinGX (Farrugia, 1999) and PLATON (Spek, 2003)'
_computing_structure_refinement 'SHELXL97 (Sheldrick, 1997)'
_computing_structure_solution 'SHELXS97 (Sheldrick, 1997)'
_diffrn_ambient_temperature 296
_diffrn_detector_area_resol_mean 6.67
_diffrn_measured_fraction_theta_full 1.000
_diffrn_measured_fraction_theta_max 1.000
_diffrn_measurement_device_type 'Stoe IPDS II'
_diffrn_measurement_method \w
_diffrn_radiation_monochromator 'plane graphite'
_diffrn_radiation_source 'sealed X-ray tube, 12 x 0.4 mm long-fine focus'
_diffrn_radiation_type MoK\a
_diffrn_radiation_wavelength 0.71073
_diffrn_reflns_av_R_equivalents 0.0913
_diffrn_reflns_av_sigmaI/netI 0.0531
_diffrn_reflns_limit_h_max 38
_diffrn_reflns_limit_h_min -38
_diffrn_reflns_limit_k_max 15
_diffrn_reflns_limit_k_min -15
_diffrn_reflns_limit_l_max 20
_diffrn_reflns_limit_l_min -20
_diffrn_reflns_number 43963
_diffrn_reflns_theta_full 26.00
_diffrn_reflns_theta_max 26.00
_diffrn_reflns_theta_min 1.77
_diffrn_standards_decay_% 0
_diffrn_standards_interval_count 0
_diffrn_standards_number 0
_exptl_absorpt_coefficient_mu 0.769
_exptl_absorpt_correction_T_max 0.8648
_exptl_absorpt_correction_T_min 0.6909
_exptl_absorpt_correction_type integration
_exptl_absorpt_process_details '(X-RED32; Stoe & Cie, 2002)'
_exptl_crystal_colour black
_exptl_crystal_density_diffrn 1.364
_exptl_crystal_density_method 'not measured'
_exptl_crystal_description prism
_exptl_crystal_F_000 2680
_exptl_crystal_size_max 0.73
_exptl_crystal_size_mid 0.47
_exptl_crystal_size_min 0.24
_refine_diff_density_max 0.773
_refine_diff_density_min -0.484
_refine_ls_extinction_coef 0.000167(7)
_refine_ls_extinction_expression Fc^*^=kFc[1+0.001xFc^2^\l^3^/sin(2\q)]^-1/4^
_refine_ls_extinction_method 'SHELXL97 (Sheldrick, 1997)'
_refine_ls_goodness_of_fit_ref 1.031
_refine_ls_hydrogen_treatment constr
_refine_ls_matrix_type full
_refine_ls_number_parameters 347
_refine_ls_number_reflns 6268
_refine_ls_number_restraints 318
_refine_ls_restrained_S_all 1.107
_refine_ls_R_factor_all 0.0915
_refine_ls_R_factor_gt 0.0529
_refine_ls_shift/su_max 0.000
_refine_ls_shift/su_mean 0.000
_refine_ls_structure_factor_coef Fsqd
_refine_ls_weighting_details 'calc w = 1/[\s^2^(Fo^2^)+(0.0844P)^2^] where P=(Fo^2^+2Fc^2^)/3'
_refine_ls_weighting_scheme calc
_refine_ls_wR_factor_gt 0.1458
_refine_ls_wR_factor_ref 0.1592
_reflns_number_gt 3804
_reflns_number_total 6268
_reflns_threshold_expression I>2\s(I)
_cod_data_source_file sk3081.cif
_cod_data_source_block II
_cod_original_sg_symbol_H-M 'C 2/c'
_cod_database_code 2015815
_cod_database_fobs_code 2015815

loop_
_symmetry_equiv_pos_as_xyz
'x, y, z'
'-x, y, -z+1/2'
'x+1/2, y+1/2, z'
'-x+1/2, y+1/2, -z+1/2'
'-x, -y, -z'
'x, -y, z-1/2'
'-x+1/2, -y+1/2, -z'
'x+1/2, -y+1/2, z-1/2'

loop_
_atom_site_type_symbol
_atom_site_label
_atom_site_fract_x
_atom_site_fract_y
_atom_site_fract_z
_atom_site_U_iso_or_equiv
_atom_site_adp_type
_atom_site_calc_flag
_atom_site_refinement_flags
_atom_site_occupancy
Ru Ru1 0.130153(16) 0.92026(3) 0.12096(3) 0.06680(19) Uani d U 1
Cl Cl1 0.06129(5) 0.89819(13) 0.16233(10) 0.0881(4) Uani d U 1
Cl Cl2 0.19650(6) 0.94179(13) 0.07172(10) 0.0860(4) Uani d U 1
Cl Cl3 -0.04105(16) 0.6212(4) 0.1924(3) 0.264(2) Uani d U 1
N N1 0.15191(15) 0.8835(4) 0.2328(3) 0.0704(10) Uani d U 1
N N2 0.13636(16) 0.7533(4) 0.1129(3) 0.0743(10) Uani d U 1
N N3 0.13870(17) 1.0728(4) 0.1748(3) 0.0788(11) Uani d U 1
N N4 0.09834(17) 0.9644(4) 0.0051(3) 0.0770(11) Uani d U 1
C C1 0.1569(2) 0.9635(5) 0.2899(3) 0.0770(12) Uani d U 1
C C2 0.1664(2) 0.9372(6) 0.3730(4) 0.0872(15) Uani d U 1
H H2 0.1710 0.9910 0.4126 0.105 Uiso calc R 1
C C3 0.1688(2) 0.8312(6) 0.3951(4) 0.0952(16) Uani d U 1
H H3 0.1754 0.8130 0.4503 0.114 Uiso calc R 1
C C4 0.1615(2) 0.7504(6) 0.3369(3) 0.0890(15) Uani d U 1
H H4 0.1620 0.6784 0.3525 0.107 Uiso calc R 1
C C5 0.1535(2) 0.7788(5) 0.2554(3) 0.0774(12) Uani d U 1
C C6 0.1448(2) 0.7060(5) 0.1846(4) 0.0790(13) Uani d U 1
C C7 0.1469(3) 0.5868(5) 0.1984(4) 0.105(2) Uani d U 1
H H7A 0.1382 0.5503 0.1471 0.157 Uiso calc R 1
H H7B 0.1279 0.5672 0.2353 0.157 Uiso calc R 1
H H7C 0.1760 0.5665 0.2217 0.157 Uiso calc R 1
C C8 0.1501(2) 1.0694(5) 0.2540(4) 0.0827(13) Uani d U 1
C C9 0.1553(3) 1.1691(6) 0.3078(4) 0.106(2) Uani d U 1
H H9A 0.1426 1.2299 0.2766 0.159 Uiso calc R 1
H H9B 0.1855 1.1825 0.3271 0.159 Uiso calc R 1
H H9C 0.1410 1.1580 0.3537 0.159 Uiso calc R 1
C C10 0.1366(3) 0.6918(4) 0.0395(4) 0.0864(13) Uani d U 1
C C11 0.0994(3) 0.6732(5) -0.0141(5) 0.1065(16) Uani d U 1
C C12 0.1008(3) 0.6205(6) -0.0901(5) 0.1198(19) Uani d U 1
H H12 0.0757 0.6058 -0.1275 0.144 Uiso calc R 1
C C13 0.1403(4) 0.5928(6) -0.1051(5) 0.120(2) Uani d U 1
H H13 0.1414 0.5610 -0.1554 0.144 Uiso calc R 1
C C14 0.1778(3) 0.6069(5) -0.0545(5) 0.1131(18) Uani d U 1
H H14 0.2037 0.5831 -0.0685 0.136 Uiso calc R 1
C C15 0.1774(3) 0.6594(5) 0.0213(4) 0.0974(15) Uani d U 1
C C16 0.2188(3) 0.6685(6) 0.0788(5) 0.115(2) Uani d U 1
H H16A 0.2144 0.7074 0.1267 0.173 Uiso calc R 1
H H16B 0.2394 0.7063 0.0528 0.173 Uiso calc R 1
H H16C 0.2297 0.5978 0.0944 0.173 Uiso calc R 1
C C17 0.0574(3) 0.7005(7) 0.0054(6) 0.127(2) Uani d U 1
H H17A 0.0605 0.7633 0.0408 0.153 Uiso calc R 1
H H17B 0.0379 0.7195 -0.0447 0.153 Uiso calc R 1
C C18 0.0392(4) 0.6192(11) 0.0432(9) 0.192(4) Uani d U 1
H H18A 0.0115 0.6419 0.0537 0.288 Uiso calc R 1
H H18B 0.0577 0.6018 0.0940 0.288 Uiso calc R 1
H H18C 0.0357 0.5569 0.0084 0.288 Uiso calc R 1
C C19 0.1371(3) 1.1759(5) 0.1321(4) 0.0925(14) Uani d U 1
C C20 0.0980(3) 1.2180(6) 0.0962(5) 0.1138(17) Uani d U 1
C C21 0.0982(4) 1.3154(6) 0.0498(5) 0.131(2) Uani d U 1
H H21 0.0724 1.3466 0.0242 0.157 Uiso calc R 1
C C22 0.1359(4) 1.3601(7) 0.0441(6) 0.139(2) Uani d U 1
H H22 0.1355 1.4230 0.0136 0.167 Uiso calc R 1
C C23 0.1737(4) 1.3215(6) 0.0788(5) 0.129(2) Uani d U 1
H H23 0.1990 1.3569 0.0723 0.155 Uiso calc R 1
C C24 0.1759(3) 1.2265(6) 0.1257(4) 0.1086(17) Uani d U 1
C C25 0.2195(3) 1.1866(7) 0.1652(6) 0.132(2) Uani d U 1
H H25A 0.2375 1.1789 0.1245 0.197 Uiso calc R 1
H H25B 0.2165 1.1180 0.1904 0.197 Uiso calc R 1
H H25C 0.2325 1.2371 0.2061 0.197 Uiso calc R 1
C C26 0.0563(3) 1.1721(7) 0.1060(6) 0.131(2) Uani d U 1
H H26A 0.0590 1.0948 0.1135 0.157 Uiso calc R 1
H H26B 0.0349 1.1860 0.0573 0.157 Uiso calc R 1
C C27 0.0425(4) 1.2219(11) 0.1783(7) 0.180(4) Uani d U 1
H H27A 0.0160 1.1892 0.1872 0.270 Uiso calc R 1
H H27B 0.0380 1.2977 0.1690 0.270 Uiso calc R 1
H H27C 0.0646 1.2111 0.2258 0.270 Uiso calc R 1
C C28 0.0782(2) 0.9954(6) -0.0531(4) 0.0892(16) Uani d U 1
C C29 0.0516(3) 1.0370(9) -0.1278(5) 0.144(3) Uani d U 1
H H29A 0.0486 1.1136 -0.1232 0.215 Uiso calc R 1
H H29B 0.0236 1.0038 -0.1355 0.215 Uiso calc R 1
H H29C 0.0653 1.0210 -0.1739 0.215 Uiso calc R 1
C C30 0.0000 0.6887(13) 0.2500 0.175(5) Uani d SU 1
H H30 0.0125 0.7353 0.2135 0.210 Uiso d R 1

loop_
_atom_site_aniso_label
_atom_site_aniso_U_11
_atom_site_aniso_U_22
_atom_site_aniso_U_33
_atom_site_aniso_U_12
_atom_site_aniso_U_13
_atom_site_aniso_U_23
Ru1 0.0810(3) 0.0628(3) 0.0557(3) 0.0025(2) 0.0099(2) 0.00075(19)
Cl1 0.0833(10) 0.0986(11) 0.0838(10) -0.0005(8) 0.0192(8) 0.0016(8)
Cl2 0.0933(11) 0.0896(10) 0.0775(9) 0.0004(8) 0.0216(8) 0.0067(7)
Cl3 0.235(4) 0.290(5) 0.283(5) -0.107(4) 0.093(4) -0.122(4)
N1 0.078(3) 0.075(2) 0.058(2) 0.005(2) 0.011(2) -0.0015(17)
N2 0.097(3) 0.065(2) 0.061(2) 0.001(2) 0.014(2) 0.0021(17)
N3 0.098(3) 0.069(2) 0.069(2) 0.003(2) 0.016(2) -0.0039(18)
N4 0.090(3) 0.076(3) 0.065(2) 0.003(2) 0.014(2) 0.004(2)
C1 0.084(3) 0.089(3) 0.058(2) -0.002(3) 0.014(2) -0.005(2)
C2 0.094(4) 0.107(3) 0.058(3) 0.001(3) 0.009(3) -0.006(2)
C3 0.108(4) 0.119(4) 0.057(3) 0.006(3) 0.010(3) 0.008(3)
C4 0.104(4) 0.098(3) 0.064(3) 0.008(3) 0.014(3) 0.014(2)
C5 0.089(3) 0.081(2) 0.062(2) 0.008(3) 0.013(2) 0.008(2)
C6 0.097(4) 0.072(2) 0.068(2) 0.005(3) 0.015(3) 0.009(2)
C7 0.155(6) 0.076(3) 0.083(4) -0.002(4) 0.018(4) 0.019(3)
C8 0.095(3) 0.083(3) 0.069(3) 0.003(3) 0.010(3) -0.013(2)
C9 0.131(6) 0.099(4) 0.086(4) -0.004(4) 0.015(4) -0.027(3)
C10 0.131(3) 0.056(2) 0.071(3) 0.000(3) 0.012(3) 0.001(2)
C11 0.149(4) 0.066(3) 0.095(3) 0.001(3) -0.005(3) -0.004(3)
C12 0.180(5) 0.075(3) 0.091(4) -0.006(4) -0.011(4) 0.000(3)
C13 0.196(6) 0.074(3) 0.089(4) -0.005(4) 0.019(4) -0.001(3)
C14 0.177(5) 0.075(3) 0.094(4) -0.001(4) 0.043(3) 0.000(3)
C15 0.151(4) 0.065(3) 0.082(3) 0.003(3) 0.037(3) -0.003(2)
C16 0.129(5) 0.108(5) 0.117(5) 0.002(4) 0.042(4) -0.007(4)
C17 0.138(5) 0.098(4) 0.131(5) -0.006(4) -0.017(4) -0.009(4)
C18 0.172(9) 0.194(9) 0.216(10) -0.001(8) 0.052(7) 0.031(8)
C19 0.137(4) 0.067(3) 0.075(3) -0.003(3) 0.020(3) -0.011(2)
C20 0.159(4) 0.075(3) 0.104(4) 0.022(3) 0.013(4) -0.003(3)
C21 0.192(6) 0.085(4) 0.113(4) 0.024(4) 0.015(4) -0.003(3)
C22 0.213(6) 0.087(4) 0.117(5) -0.008(4) 0.029(5) -0.008(4)
C23 0.193(6) 0.090(4) 0.110(4) -0.036(4) 0.041(4) -0.016(3)
C24 0.165(4) 0.078(3) 0.087(4) -0.028(3) 0.034(3) -0.018(3)
C25 0.140(5) 0.127(6) 0.129(6) -0.049(5) 0.030(5) -0.020(4)
C26 0.143(5) 0.103(4) 0.140(5) 0.034(4) 0.005(5) -0.002(4)
C27 0.172(8) 0.202(9) 0.172(8) 0.014(8) 0.049(7) -0.006(7)
C28 0.089(4) 0.112(4) 0.066(3) 0.005(3) 0.013(3) 0.017(3)
C29 0.100(6) 0.222(8) 0.104(5) 0.027(6) 0.004(4) 0.065(6)
C30 0.152(9) 0.159(10) 0.220(12) 0.000 0.051(8) 0.000

loop_
_atom_type_symbol
_atom_type_description
_atom_type_scat_dispersion_real
_atom_type_scat_dispersion_imag
_atom_type_scat_source
C C 0.0033 0.0016 'International Tables Vol C Tables 4.2.6.8 and 6.1.1.4'
H H 0.0000 0.0000 'International Tables Vol C Tables 4.2.6.8 and 6.1.1.4'
Cl Cl 0.1484 0.1585 'International Tables Vol C Tables 4.2.6.8 and 6.1.1.4'
N N 0.0061 0.0033 'International Tables Vol C Tables 4.2.6.8 and 6.1.1.4'
Ru Ru -1.2594 0.8363 'International Tables Vol C Tables 4.2.6.8 and 6.1.1.4'

loop_
_geom_angle_atom_site_label_1
_geom_angle_atom_site_label_2
_geom_angle_atom_site_label_3
_geom_angle_site_symmetry_1
_geom_angle
_geom_angle_publ_flag
N1 Ru1 N4 . 171.93(19) ?
N1 Ru1 N2 . 78.73(18) yes
N4 Ru1 N2 . 103.73(18) yes
N1 Ru1 N3 . 78.78(19) yes
N4 Ru1 N3 . 99.23(19) yes
N2 Ru1 N3 . 156.96(19) ?
N1 Ru1 Cl2 . 100.13(14) yes
N4 Ru1 Cl2 . 87.63(14) yes
N2 Ru1 Cl2 . 89.55(14) yes
N3 Ru1 Cl2 . 89.49(15) yes
N1 Ru1 Cl1 . 83.10(14) yes
N4 Ru1 Cl1 . 89.17(14) yes
N2 Ru1 Cl1 . 90.23(14) yes
N3 Ru1 Cl1 . 92.01(15) yes
Cl2 Ru1 Cl1 . 176.65(6) yes
C5 N1 C1 . 120.9(5) ?
C5 N1 Ru1 . 119.2(4) ?
C1 N1 Ru1 . 118.5(4) ?
C6 N2 C10 . 119.9(5) ?
C6 N2 Ru1 . 113.1(4) ?
C10 N2 Ru1 . 126.6(3) ?
C8 N3 C19 . 119.9(5) ?
C8 N3 Ru1 . 113.2(4) ?
C19 N3 Ru1 . 126.6(4) ?
C28 N4 Ru1 . 172.1(5) ?
N1 C1 C2 . 119.6(6) ?
N1 C1 C8 . 112.8(5) ?
C2 C1 C8 . 127.6(6) ?
C3 C2 C1 . 118.9(6) ?
C3 C2 H2 . 120.5 ?
C1 C2 H2 . 120.5 ?
C2 C3 C4 . 121.2(6) ?
C2 C3 H3 . 119.4 ?
C4 C3 H3 . 119.4 ?
C5 C4 C3 . 118.6(6) ?
C5 C4 H4 . 120.7 ?
C3 C4 H4 . 120.7 ?
N1 C5 C4 . 120.7(6) ?
N1 C5 C6 . 112.1(5) ?
C4 C5 C6 . 127.2(6) ?
N2 C6 C5 . 115.4(5) ?
N2 C6 C7 . 125.3(6) ?
C5 C6 C7 . 119.2(5) ?
C6 C7 H7A . 109.5 ?
C6 C7 H7B . 109.5 ?
H7A C7 H7B . 109.5 ?
C6 C7 H7C . 109.5 ?
H7A C7 H7C . 109.5 ?
H7B C7 H7C . 109.5 ?
N3 C8 C1 . 116.1(5) ?
N3 C8 C9 . 123.4(6) ?
C1 C8 C9 . 120.5(6) ?
C8 C9 H9A . 109.5 ?
C8 C9 H9B . 109.5 ?
H9A C9 H9B . 109.5 ?
C8 C9 H9C . 109.5 ?
H9A C9 H9C . 109.5 ?
H9B C9 H9C . 109.5 ?
C11 C10 C15 . 121.0(7) ?
C11 C10 N2 . 120.8(7) ?
C15 C10 N2 . 118.0(6) ?
C10 C11 C12 . 119.9(9) ?
C10 C11 C17 . 121.6(7) ?
C12 C11 C17 . 118.3(8) ?
C13 C12 C11 . 116.8(9) ?
C13 C12 H12 . 121.6 ?
C11 C12 H12 . 121.6 ?
C14 C13 C12 . 126.1(9) ?
C14 C13 H13 . 116.9 ?
C12 C13 H13 . 116.9 ?
C13 C14 C15 . 118.2(9) ?
C13 C14 H14 . 120.9 ?
C15 C14 H14 . 120.9 ?
C14 C15 C10 . 118.0(8) ?
C14 C15 C16 . 117.5(8) ?
C10 C15 C16 . 124.3(6) ?
C15 C16 H16A . 109.5 ?
C15 C16 H16B . 109.5 ?
H16A C16 H16B . 109.5 ?
C15 C16 H16C . 109.5 ?
H16A C16 H16C . 109.5 ?
H16B C16 H16C . 109.5 ?
C18 C17 C11 . 113.6(9) ?
C18 C17 H17A . 108.9 ?
C11 C17 H17A . 108.9 ?
C18 C17 H17B . 108.9 ?
C11 C17 H17B . 108.9 ?
H17A C17 H17B . 107.7 ?
C17 C18 H18A . 109.5 ?
C17 C18 H18B . 109.5 ?
H18A C18 H18B . 109.5 ?
C17 C18 H18C . 109.5 ?
H18A C18 H18C . 109.5 ?
H18B C18 H18C . 109.5 ?
C20 C19 C24 . 121.6(7) ?
C20 C19 N3 . 119.9(7) ?
C24 C19 N3 . 118.5(7) ?
C19 C20 C21 . 117.9(9) ?
C19 C20 C26 . 123.6(7) ?
C21 C20 C26 . 118.5(9) ?
C22 C21 C20 . 118.7(10) ?
C22 C21 H21 . 120.6 ?
C20 C21 H21 . 120.6 ?
C23 C22 C21 . 124.4(10) ?
C23 C22 H22 . 117.8 ?
C21 C22 H22 . 117.8 ?
C22 C23 C24 . 119.9(10) ?
C22 C23 H23 . 120.1 ?
C24 C23 H23 . 120.1 ?
C19 C24 C23 . 117.6(9) ?
C19 C24 C25 . 124.3(7) ?
C23 C24 C25 . 118.1(9) ?
C24 C25 H25A . 109.5 ?
C24 C25 H25B . 109.5 ?
H25A C25 H25B . 109.5 ?
C24 C25 H25C . 109.5 ?
H25A C25 H25C . 109.5 ?
H25B C25 H25C . 109.5 ?
C20 C26 C27 . 108.9(9) ?
C20 C26 H26A . 109.9 ?
C27 C26 H26A . 109.9 ?
C20 C26 H26B . 109.9 ?
C27 C26 H26B . 109.9 ?
H26A C26 H26B . 108.3 ?
C26 C27 H27A . 109.5 ?
C26 C27 H27B . 109.5 ?
H27A C27 H27B . 109.5 ?
C26 C27 H27C . 109.5 ?
H27A C27 H27C . 109.5 ?
H27B C27 H27C . 109.5 ?
N4 C28 C29 . 178.9(8) ?
C28 C29 H29A . 109.5 ?
C28 C29 H29B . 109.5 ?
H29A C29 H29B . 109.5 ?
C28 C29 H29C . 109.5 ?
H29A C29 H29C . 109.5 ?
H29B C29 H29C . 109.5 ?
Cl3 C30 Cl3 2 120.3(11) ?
Cl3 C30 H30 2 107.3 ?
Cl3 C30 H30 . 107.3 ?

loop_
_geom_bond_atom_site_label_1
_geom_bond_atom_site_label_2
_geom_bond_site_symmetry_2
_geom_bond_distance
_geom_bond_publ_flag
Ru1 N1 . 1.914(4) ?
Ru1 N4 . 2.076(5) ?
Ru1 N2 . 2.088(4) yes
Ru1 N3 . 2.090(4) yes
Ru1 Cl2 . 2.3833(17) yes
Ru1 Cl1 . 2.3967(17) yes
Cl3 C30 . 1.685(9) ?
N1 C5 . 1.353(7) ?
N1 C1 . 1.362(7) ?
N2 C6 . 1.311(7) ?
N2 C10 . 1.438(7) ?
N3 C8 . 1.299(8) ?
N3 C19 . 1.459(8) ?
N4 C28 . 1.123(7) ?
C1 C2 . 1.397(8) ?
C1 C8 . 1.443(8) ?
C2 C3 . 1.364(9) ?
C2 H2 . 0.9300 ?
C3 C4 . 1.383(9) ?
C3 H3 . 0.9300 ?
C4 C5 . 1.376(7) ?
C4 H4 . 0.9300 ?
C5 C6 . 1.469(8) ?
C6 C7 . 1.497(8) ?
C7 H7A . 0.9600 ?
C7 H7B . 0.9600 ?
C7 H7C . 0.9600 ?
C8 C9 . 1.518(8) ?
C9 H9A . 0.9600 ?
C9 H9B . 0.9600 ?
C9 H9C . 0.9600 ?
C10 C11 . 1.356(10) ?
C10 C15 . 1.424(10) ?
C11 C12 . 1.428(10) ?
C11 C17 . 1.453(12) ?
C12 C13 . 1.353(12) ?
C12 H12 . 0.9300 ?
C13 C14 . 1.330(12) ?
C13 H13 . 0.9300 ?
C14 C15 . 1.418(9) ?
C14 H14 . 0.9300 ?
C15 C16 . 1.474(11) ?
C16 H16A . 0.9600 ?
C16 H16B . 0.9600 ?
C16 H16C . 0.9600 ?
C17 C18 . 1.364(13) ?
C17 H17A . 0.9700 ?
C17 H17B . 0.9700 ?
C18 H18A . 0.9600 ?
C18 H18B . 0.9600 ?
C18 H18C . 0.9600 ?
C19 C20 . 1.367(11) ?
C19 C24 . 1.392(11) ?
C20 C21 . 1.434(11) ?
C20 C26 . 1.463(12) ?
C21 C22 . 1.324(14) ?
C21 H21 . 0.9300 ?
C22 C23 . 1.315(13) ?
C22 H22 . 0.9300 ?
C23 C24 . 1.408(11) ?
C23 H23 . 0.9300 ?
C24 C25 . 1.492(12) ?
C25 H25A . 0.9600 ?
C25 H25B . 0.9600 ?
C25 H25C . 0.9600 ?
C26 C27 . 1.482(13) ?
C26 H26A . 0.9700 ?
C26 H26B . 0.9700 ?
C27 H27A . 0.9600 ?
C27 H27B . 0.9600 ?
C27 H27C . 0.9600 ?
C28 C29 . 1.460(10) ?
C29 H29A . 0.9600 ?
C29 H29B . 0.9600 ?
C29 H29C . 0.9600 ?
C30 Cl3 2 1.685(9) ?
C30 H30 . 0.9700 ?

loop_
_geom_hbond_atom_site_label_D
_geom_hbond_atom_site_label_H
_geom_hbond_atom_site_label_A
_geom_hbond_site_symmetry_A
_geom_hbond_distance_DH
_geom_hbond_distance_HA
_geom_hbond_distance_DA
_geom_hbond_angle_DHA
C26 H26A Cl1 . 0.97 2.57 3.523(9) 168
C17 H17A Cl1 . 0.97 2.62 3.563(9) 165
C30 H30 Cl1 . 0.97 2.76 3.684(12) 160
C2 H2 Cl2 6_576 0.93 2.75 3.593(6) 152

loop_
_geom_torsion_atom_site_label_1
_geom_torsion_atom_site_label_2
_geom_torsion_atom_site_label_3
_geom_torsion_atom_site_label_4
_geom_torsion
N2 Ru1 N1 C5 -10.9(4)
N3 Ru1 N1 C5 174.2(5)
Cl2 Ru1 N1 C5 -98.4(4)
Cl1 Ru1 N1 C5 80.7(4)
N2 Ru1 N1 C1 -177.6(5)
N3 Ru1 N1 C1 7.4(4)
Cl2 Ru1 N1 C1 94.9(4)
Cl1 Ru1 N1 C1 -86.0(4)
N1 Ru1 N2 C6 9.7(4)
N4 Ru1 N2 C6 -162.5(4)
N3 Ru1 N2 C6 22.4(7)
Cl2 Ru1 N2 C6 110.1(4)
Cl1 Ru1 N2 C6 -73.3(4)
N1 Ru1 N2 C10 -163.6(6)
N4 Ru1 N2 C10 24.3(6)
N3 Ru1 N2 C10 -150.8(6)
Cl2 Ru1 N2 C10 -63.2(5)
Cl1 Ru1 N2 C10 113.5(5)
N1 Ru1 N3 C8 -5.6(5)
N4 Ru1 N3 C8 166.5(4)
N2 Ru1 N3 C8 -18.3(8)
Cl2 Ru1 N3 C8 -106.0(4)
Cl1 Ru1 N3 C8 77.0(4)
N1 Ru1 N3 C19 168.3(6)
N4 Ru1 N3 C19 -19.6(6)
N2 Ru1 N3 C19 155.6(5)
Cl2 Ru1 N3 C19 67.9(5)
Cl1 Ru1 N3 C19 -109.1(5)
C5 N1 C1 C2 3.9(9)
Ru1 N1 C1 C2 170.4(5)
C5 N1 C1 C8 -174.5(5)
Ru1 N1 C1 C8 -8.0(7)
N1 C1 C2 C3 -2.6(10)
C8 C1 C2 C3 175.5(7)
C1 C2 C3 C4 -0.7(11)
C2 C3 C4 C5 2.7(10)
C1 N1 C5 C4 -1.9(9)
Ru1 N1 C5 C4 -168.3(5)
C1 N1 C5 C6 176.6(5)
Ru1 N1 C5 C6 10.2(7)
C3 C4 C5 N1 -1.4(10)
C3 C4 C5 C6 -179.6(6)
C10 N2 C6 C5 166.6(6)
Ru1 N2 C6 C5 -7.2(7)
C10 N2 C6 C7 -12.3(10)
Ru1 N2 C6 C7 173.9(6)
N1 C5 C6 N2 -1.1(8)
C4 C5 C6 N2 177.2(6)
N1 C5 C6 C7 177.8(6)
C4 C5 C6 C7 -3.9(10)
C19 N3 C8 C1 -171.4(6)
Ru1 N3 C8 C1 3.0(7)
C19 N3 C8 C9 10.0(10)
Ru1 N3 C8 C9 -175.6(5)
N1 C1 C8 N3 2.8(8)
C2 C1 C8 N3 -175.5(6)
N1 C1 C8 C9 -178.5(6)
C2 C1 C8 C9 3.2(11)
C6 N2 C10 C11 111.7(7)
Ru1 N2 C10 C11 -75.4(7)
C6 N2 C10 C15 -73.8(7)
Ru1 N2 C10 C15 99.0(6)
C15 C10 C11 C12 0.0(10)
N2 C10 C11 C12 174.3(6)
C15 C10 C11 C17 176.6(7)
N2 C10 C11 C17 -9.1(10)
C10 C11 C12 C13 -1.0(10)
C17 C11 C12 C13 -177.7(7)
C11 C12 C13 C14 2.4(12)
C12 C13 C14 C15 -2.6(12)
C13 C14 C15 C10 1.3(10)
C13 C14 C15 C16 176.4(7)
C11 C10 C15 C14 -0.1(9)
N2 C10 C15 C14 -174.6(5)
C11 C10 C15 C16 -174.8(6)
N2 C10 C15 C16 10.7(9)
C10 C11 C17 C18 -89.7(11)
C12 C11 C17 C18 86.9(12)
C8 N3 C19 C20 -111.0(8)
Ru1 N3 C19 C20 75.5(8)
C8 N3 C19 C24 72.1(8)
Ru1 N3 C19 C24 -101.4(6)
C24 C19 C20 C21 1.3(11)
N3 C19 C20 C21 -175.5(6)
C24 C19 C20 C26 -175.4(7)
N3 C19 C20 C26 7.8(11)
C19 C20 C21 C22 -0.2(12)
C26 C20 C21 C22 176.7(8)
C20 C21 C22 C23 -0.4(15)
C21 C22 C23 C24 -0.1(15)
C20 C19 C24 C23 -1.8(10)
N3 C19 C24 C23 175.1(6)
C20 C19 C24 C25 178.3(7)
N3 C19 C24 C25 -4.8(10)
C22 C23 C24 C19 1.1(11)
C22 C23 C24 C25 -179.0(8)
C19 C20 C26 C27 89.7(10)
C21 C20 C26 C27 -87.0(10)
